data_7018386
loop_
_publ_author_name
'Diener, Sara A.'
'Santoro, Amedeo'
'Kilner, Colin A.'
'Loughrey, Jonathan J.'
'Halcrow, Malcolm A.'

_publ_section_title
;
 Iron(ii) complexes of new hexadentate 1,1,1-tris-(iminomethyl)ethane
 podands, and their 7-methyl-1,3,5-triazaadamantane rearrangement
 products.
;
_journal_issue 13
_journal_name_full 'Dalton transactions (Cambridge, England : 2003)'
_journal_page_first 3731
_journal_page_last 3739
_journal_paper_doi 10.1039/c2dt11911k
_journal_volume 41
_journal_year 2012
_chemical_formula_moiety 'C17 H21 Fe N9, 2[Cl O4], 0.7[H2 O]'
_chemical_formula_sum 'C17 H22.4 Cl2 Fe N9 O8.7'
_chemical_formula_weight 618.79
_chemical_name_systematic
;
[1,1,1-Tris(1H-imidazol-2-ylmethyleneaminomethyl)ethane]iron(II)
diperchlorate hydrate (1/0.7)
;
_space_group_IT_number 2
_symmetry_cell_setting triclinic
_symmetry_space_group_name_Hall '-P 1'
_symmetry_space_group_name_H-M 'P -1'
_atom_sites_solution_hydrogens geom
_atom_sites_solution_primary direct
_atom_sites_solution_secondary difmap
_audit_creation_method SHELXL-97
_cell_angle_alpha 76.037(5)
_cell_angle_beta 87.449(7)
_cell_angle_gamma 75.601(4)
_cell_formula_units_Z 4
_cell_length_a 10.1387(13)
_cell_length_b 12.1897(13)
_cell_length_c 21.549(3)
_cell_measurement_reflns_used 91511
_cell_measurement_temperature 150(2)
_cell_measurement_theta_max 30.27
_cell_measurement_theta_min 0.97
_cell_volume 2503.0(5)
_computing_cell_refinement 'APEX 2 software, Bruker Nonius 2004'
_computing_data_collection 'APEX 2 software, Bruker Nonius 2004'
_computing_data_reduction 'SAINT, Bruker Nonius 2004'
_computing_molecular_graphics 'XSEED (Barbour, 2001)'
_computing_publication_material 'local program'
_computing_structure_refinement 'SHELXL-97 (Sheldrick, 1997)'
_computing_structure_solution 'SHELXS-97 (Sheldrick, 1990)'
_diffrn_ambient_temperature 150(2)
_diffrn_detector_area_resol_mean '120 microns'
_diffrn_measured_fraction_theta_full 0.977
_diffrn_measured_fraction_theta_max 0.977
_diffrn_measurement_device_type 'Bruker X8 Apex diffractometer'
_diffrn_measurement_method 'Rotation images'
_diffrn_radiation_monochromator graphite
_diffrn_radiation_source 'rotating anode'
_diffrn_radiation_type MoK\a
_diffrn_radiation_wavelength 0.71073
_diffrn_reflns_av_R_equivalents 0.0565
_diffrn_reflns_av_sigmaI/netI 0.0351
_diffrn_reflns_limit_h_max 14
_diffrn_reflns_limit_h_min -14
_diffrn_reflns_limit_k_max 17
_diffrn_reflns_limit_k_min -17
_diffrn_reflns_limit_l_max 30
_diffrn_reflns_limit_l_min -30
_diffrn_reflns_number 91511
_diffrn_reflns_theta_full 30.27
_diffrn_reflns_theta_max 30.27
_diffrn_reflns_theta_min 0.97
_exptl_absorpt_coefficient_mu 0.881
_exptl_absorpt_correction_T_max 0.932
_exptl_absorpt_correction_T_min 0.768
_exptl_absorpt_correction_type multi-scan
_exptl_absorpt_process_details
;
Sheldrick, G. M. (2002). SADABS v. 2.03. University of
G/ottingen, Germany.
;
_exptl_crystal_colour 'dark red'
_exptl_crystal_density_diffrn 1.642
_exptl_crystal_density_method 'not measured'
_exptl_crystal_description plate
_exptl_crystal_F_000 1268
_exptl_crystal_size_max 0.32
_exptl_crystal_size_mid 0.28
_exptl_crystal_size_min 0.07
_refine_diff_density_max 0.947
_refine_diff_density_min -0.748
_refine_diff_density_rms 0.060
_refine_ls_extinction_method none
_refine_ls_goodness_of_fit_ref 1.042
_refine_ls_hydrogen_treatment mixed
_refine_ls_matrix_type full
_refine_ls_number_parameters 1027
_refine_ls_number_reflns 14631
_refine_ls_number_restraints 3
_refine_ls_restrained_S_all 1.042
_refine_ls_R_factor_all 0.0517
_refine_ls_R_factor_gt 0.0403
_refine_ls_shift/su_max 0.001
_refine_ls_shift/su_mean 0.000
_refine_ls_structure_factor_coef Fsqd
_refine_ls_weighting_details 'calc w=1/[\s^2^(Fo^2^)+(0.0389P)^2^+1.7567P] where P=(Fo^2^+2Fc^2^)/3'
_refine_ls_weighting_scheme calc
_refine_ls_wR_factor_gt 0.0992
_refine_ls_wR_factor_ref 0.1067
_reflns_number_gt 12096
_reflns_number_total 14632
_reflns_threshold_expression >2sigma(I)
_cod_data_source_file c2dt11911k.txt
_cod_data_source_block sd19
_cod_original_formula_sum 'C17 H22.40 Cl2 Fe N9 O8.70'
_cod_database_code 7018386

loop_
_symmetry_equiv_pos_as_xyz
'x, y, z'
'-x, -y, -z'

loop_
_atom_site_label
_atom_site_type_symbol
_atom_site_fract_x
_atom_site_fract_y
_atom_site_fract_z
_atom_site_U_iso_or_equiv
_atom_site_adp_type
_atom_site_occupancy
_atom_site_symmetry_multiplicity
_atom_site_calc_flag
_atom_site_refinement_flags
_atom_site_disorder_assembly
_atom_site_disorder_group
Fe1A Fe 0.57129(7) 0.42351(5) 0.31645(4) 0.02829(14) Uani 0.60 1 d P A 1
C2A C 0.1527(5) 0.3620(5) 0.3900(3) 0.0703(16) Uani 0.60 1 d P A 1
H2A1 H 0.0819 0.4017 0.3571 0.105 Uiso 0.60 1 calc PR A 1
H2A2 H 0.1298 0.3926 0.4283 0.105 Uiso 0.60 1 calc PR A 1
H2A3 H 0.1585 0.2781 0.4009 0.105 Uiso 0.60 1 calc PR A 1
C3A C 0.2921(4) 0.3838(4) 0.3644(3) 0.0435(10) Uani 0.60 1 d P A 1
C4A C 0.3361(4) 0.3222(4) 0.3097(2) 0.0411(10) Uani 0.60 1 d P A 1
H4A1 H 0.3717 0.2374 0.3274 0.049 Uiso 0.60 1 calc PR A 1
H4A2 H 0.2568 0.3338 0.2815 0.049 Uiso 0.60 1 calc PR A 1
N5A N 0.4434(4) 0.3715(3) 0.27236(19) 0.0318(7) Uani 0.60 1 d P A 1
C6A C 0.4317(6) 0.4064(5) 0.2101(3) 0.0307(10) Uani 0.60 1 d P A 1
H6A H 0.3671 0.3904 0.1851 0.037 Uiso 0.60 1 calc PR A 1
C7A C 0.5317(7) 0.4737(7) 0.1838(4) 0.0288(12) Uani 0.60 1 d P A 1
N8A N 0.6058(4) 0.4963(3) 0.22727(19) 0.0288(7) Uani 0.60 1 d P A 1
C9A C 0.6872(5) 0.5621(4) 0.1908(2) 0.0293(9) Uani 0.60 1 d P A 1
H9A H 0.7518 0.5916 0.2081 0.035 Uiso 0.60 1 calc PR A 1
C10A C 0.6629(10) 0.5800(13) 0.1255(7) 0.0351(18) Uani 0.60 1 d P A 1
H10A H 0.7072 0.6213 0.0913 0.042 Uiso 0.60 1 calc PR A 1
N11A N 0.5612(10) 0.5252(11) 0.1208(5) 0.0315(16) Uani 0.60 1 d P A 1
H11A H 0.5227 0.5230 0.0855 0.038 Uiso 0.60 1 calc PR A 1
C12A C 0.2766(4) 0.5186(3) 0.3387(3) 0.0468(10) Uani 0.60 1 d P A 1
H12A H 0.2326 0.5455 0.2958 0.056 Uiso 0.60 1 calc PR A 1
H12B H 0.2192 0.5615 0.3678 0.056 Uiso 0.60 1 calc PR A 1
N13A N 0.4150(4) 0.5410(3) 0.33524(19) 0.0351(8) Uani 0.60 1 d P A 1
C14A C 0.4381(4) 0.6213(5) 0.3603(3) 0.0384(11) Uani 0.60 1 d P A 1
H14A H 0.3688 0.6789 0.3735 0.046 Uiso 0.60 1 calc PR A 1
C15A C 0.5840(7) 0.6122(5) 0.3656(3) 0.0327(11) Uani 0.60 1 d P A 1
N16A N 0.6685(4) 0.5177(3) 0.3514(2) 0.0309(8) Uani 0.60 1 d P A 1
C17A C 0.7993(5) 0.5215(4) 0.3635(2) 0.0441(10) Uani 0.60 1 d P A 1
H17A H 0.8803 0.4662 0.3575 0.053 Uiso 0.60 1 calc PR A 1
C18A C 0.7920(8) 0.6203(6) 0.3859(4) 0.0507(15) Uani 0.60 1 d P A 1
H18A H 0.8666 0.6453 0.3979 0.061 Uiso 0.60 1 calc PR A 1
N19A N 0.6568(8) 0.6748(6) 0.3874(3) 0.0411(14) Uani 0.60 1 d P A 1
H19A H 0.6232 0.7393 0.4002 0.049 Uiso 0.60 1 calc PR A 1
C20A C 0.3986(5) 0.3358(4) 0.4210(2) 0.0435(10) Uani 0.60 1 d P A 1
H20A H 0.3845 0.3913 0.4489 0.052 Uiso 0.60 1 calc PR A 1
H20B H 0.3858 0.2603 0.4469 0.052 Uiso 0.60 1 calc PR A 1
N21A N 0.5350(5) 0.3201(4) 0.3963(2) 0.0360(9) Uani 0.60 1 d P A 1
C22A C 0.6300(5) 0.2266(4) 0.4207(2) 0.0406(10) Uani 0.60 1 d P A 1
H22A H 0.6209 0.1712 0.4590 0.049 Uiso 0.60 1 calc PR A 1
C23A C 0.7513(4) 0.2184(4) 0.3817(2) 0.0340(8) Uani 0.60 1 d P A 1
N24A N 0.7441(3) 0.2962(3) 0.32530(19) 0.0293(6) Uani 0.60 1 d P A 1
C25A C 0.8699(4) 0.2710(4) 0.29684(18) 0.0380(7) Uani 0.60 1 d P A 1
H25A H 0.8950 0.3119 0.2565 0.046 Uiso 0.60 1 calc PR A 1
C26A C 0.9524(5) 0.1758(4) 0.3377(2) 0.0422(9) Uani 0.60 1 d P A 1
H26A H 1.0443 0.1398 0.3305 0.051 Uiso 0.60 1 calc PR A 1
N27A N 0.8774(3) 0.1423(3) 0.39071(17) 0.0417(7) Uani 0.60 1 d P A 1
H27A H 0.9051 0.0836 0.4239 0.050 Uiso 0.60 1 calc PR A 1
Fe1B Fe 0.56733(11) 0.46597(7) 0.31573(5) 0.02188(18) Uani 0.40 1 d P B 2
C2B C 0.1810(6) 0.3766(5) 0.4231(3) 0.0369(12) Uani 0.40 1 d P B 2
H2B1 H 0.0995 0.4257 0.3985 0.055 Uiso 0.40 1 calc PR B 2
H2B2 H 0.1784 0.3917 0.4658 0.055 Uiso 0.40 1 calc PR B 2
H2B3 H 0.1837 0.2943 0.4269 0.055 Uiso 0.40 1 calc PR B 2
C3B C 0.3092(6) 0.4050(4) 0.3883(2) 0.0234(10) Uani 0.40 1 d P B 2
C4B C 0.3320(6) 0.3514(5) 0.3293(3) 0.0233(11) Uani 0.40 1 d P B 2
H4B1 H 0.3687 0.2659 0.3432 0.028 Uiso 0.40 1 calc PR B 2
H4B2 H 0.2442 0.3666 0.3065 0.028 Uiso 0.40 1 calc PR B 2
N5B N 0.4302(6) 0.4045(4) 0.2856(3) 0.0242(10) Uani 0.40 1 d P B 2
C6B C 0.4120(10) 0.4287(8) 0.2243(4) 0.0287(15) Uani 0.40 1 d P B 2
H6B H 0.3463 0.4038 0.2046 0.034 Uiso 0.40 1 calc PR B 2
C7B C 0.4992(11) 0.4964(12) 0.1884(7) 0.031(2) Uani 0.40 1 d P B 2
N8B N 0.5763(6) 0.5406(4) 0.2224(3) 0.0245(10) Uani 0.40 1 d P B 2
C9B C 0.6571(8) 0.6010(5) 0.1796(4) 0.0304(14) Uani 0.40 1 d P B 2
H9B H 0.7187 0.6420 0.1895 0.036 Uiso 0.40 1 calc PR B 2
C10B C 0.6283(14) 0.588(2) 0.1203(9) 0.035(3) Uani 0.40 1 d P B 2
H10B H 0.6672 0.6191 0.0810 0.042 Uiso 0.40 1 calc PR B 2
N11B N 0.5322(16) 0.5225(18) 0.1283(8) 0.035(3) Uani 0.40 1 d P B 2
H11B H 0.4985 0.5014 0.0973 0.042 Uiso 0.40 1 calc PR B 2
C12B C 0.2867(5) 0.5409(4) 0.3659(2) 0.0218(9) Uani 0.40 1 d P B 2
H12C H 0.2294 0.5711 0.3265 0.026 Uiso 0.40 1 calc PR B 2
H12D H 0.2396 0.5783 0.3995 0.026 Uiso 0.40 1 calc PR B 2
N13B N 0.4209(5) 0.5680(5) 0.3534(2) 0.0183(9) Uani 0.40 1 d P B 2
C14B C 0.4566(7) 0.6426(5) 0.3803(3) 0.0221(11) Uani 0.40 1 d P B 2
H14B H 0.3948 0.6930 0.4017 0.027 Uiso 0.40 1 calc PR B 2
C15B C 0.5990(8) 0.6400(7) 0.3738(4) 0.0198(12) Uani 0.40 1 d P B 2
N16B N 0.6740(7) 0.5606(4) 0.3432(3) 0.0245(10) Uani 0.40 1 d P B 2
C17B C 0.8056(7) 0.5713(5) 0.3454(4) 0.0354(13) Uani 0.40 1 d P B 2
H17B H 0.8814 0.5272 0.3272 0.042 Uiso 0.40 1 calc PR B 2
C18B C 0.8124(11) 0.6545(8) 0.3774(6) 0.0399(18) Uani 0.40 1 d P B 2
H18B H 0.8916 0.6767 0.3863 0.048 Uiso 0.40 1 calc PR B 2
N19B N 0.6771(12) 0.7001(8) 0.3942(5) 0.0293(13) Uani 0.40 1 d P B 2
H19B H 0.6491 0.7566 0.4141 0.035 Uiso 0.40 1 calc PR B 2
C20B C 0.4364(7) 0.3530(6) 0.4350(3) 0.0327(14) Uani 0.40 1 d P B 2
H20C H 0.4352 0.4029 0.4652 0.039 Uiso 0.40 1 calc PR B 2
H20D H 0.4345 0.2738 0.4600 0.039 Uiso 0.40 1 calc PR B 2
N21B N 0.5656(7) 0.3479(5) 0.3945(4) 0.0260(11) Uani 0.40 1 d P B 2
C22B C 0.6669(6) 0.2536(5) 0.4054(3) 0.0247(10) Uani 0.40 1 d P B 2
H22B H 0.6729 0.1897 0.4415 0.030 Uiso 0.40 1 calc PR B 2
C23B C 0.7678(5) 0.2591(5) 0.3561(4) 0.0222(8) Uani 0.40 1 d P B 2
N24B N 0.7390(4) 0.3488(4) 0.3048(2) 0.0222(7) Uani 0.40 1 d P B 2
C25B C 0.8511(5) 0.3354(4) 0.2643(2) 0.0283(8) Uani 0.40 1 d P B 2
H25B H 0.8601 0.3856 0.2240 0.034 Uiso 0.40 1 calc PR B 2
C26B C 0.9472(6) 0.2346(5) 0.2941(3) 0.0344(10) Uani 0.40 1 d P B 2
H26B H 1.0337 0.2040 0.2779 0.041 Uiso 0.40 1 calc PR B 2
N27B N 0.8934(5) 0.1875(5) 0.3515(3) 0.0321(10) Uani 0.40 1 d P B 2
H27B H 0.9324 0.1235 0.3798 0.039 Uiso 0.40 1 calc PR B 2
Fe28 Fe 0.96896(2) 0.025520(19) 0.150913(10) 0.02205(6) Uani 1 1 d . . .
C29 C 1.4208(2) -0.1611(2) 0.21282(18) 0.0767(11) Uani 1 1 d . . .
H29A H 1.4817 -0.1180 0.1868 0.115 Uiso 1 1 calc R . .
H29B H 1.4424 -0.2410 0.2071 0.115 Uiso 1 1 calc R . .
H29C H 1.4328 -0.1630 0.2580 0.115 Uiso 1 1 calc R . .
C30 C 1.2710(2) -0.09982(18) 0.19156(12) 0.0451(5) Uani 1 1 d . . .
C31 C 1.2541(2) -0.0809(2) 0.11800(12) 0.0540(7) Uani 1 1 d . . .
H31A H 1.2900 -0.0137 0.0954 0.065 Uiso 1 1 calc R . .
H31B H 1.3064 -0.1510 0.1043 0.065 Uiso 1 1 calc R . .
N32 N 1.10808(19) -0.05868(14) 0.10157(7) 0.0381(4) Uani 1 1 d . . .
C33 C 1.0679(3) -0.12247(17) 0.06899(9) 0.0484(6) Uani 1 1 d . . .
H33 H 1.1284 -0.1739 0.0477 0.058 Uiso 1 1 calc R . .
C34 C 0.9232(3) -0.10678(15) 0.06867(9) 0.0434(5) Uani 1 1 d . . .
N35 N 0.85078(18) -0.03803(12) 0.10570(7) 0.0321(3) Uani 1 1 d . . .
C36 C 0.7153(3) -0.03602(17) 0.09886(11) 0.0453(5) Uani 1 1 d . . .
H36 H 0.6408 0.0057 0.1189 0.054 Uiso 1 1 calc R . .
C37 C 0.7074(4) -0.1057(2) 0.05764(13) 0.0661(9) Uani 1 1 d . . .
H37 H 0.6266 -0.1205 0.0445 0.079 Uiso 1 1 calc R . .
N38 N 0.8363(3) -0.14906(16) 0.03935(9) 0.0635(7) Uani 1 1 d . . .
H38 H 0.8597 -0.1960 0.0133 0.076 Uiso 1 1 calc R . .
C39 C 1.17764(19) -0.17858(15) 0.22682(9) 0.0330(4) Uani 1 1 d . . .
H39A H 1.1835 -0.2441 0.2063 0.040 Uiso 1 1 calc R . .
H39B H 1.2078 -0.2113 0.2720 0.040 Uiso 1 1 calc R . .
N40 N 1.03553(15) -0.10739(12) 0.22356(7) 0.0264(3) Uani 1 1 d . . .
C41 C 0.9604(2) -0.11593(16) 0.27442(9) 0.0353(4) Uani 1 1 d . . .
H41 H 0.9853 -0.1753 0.3125 0.042 Uiso 1 1 calc R . .
C42 C 0.8346(2) -0.02489(17) 0.26651(9) 0.0353(4) Uani 1 1 d . . .
N43 N 0.82012(15) 0.05997(12) 0.21168(7) 0.0266(3) Uani 1 1 d . . .
C44 C 0.6941(2) 0.13561(17) 0.21475(9) 0.0345(4) Uani 1 1 d . . .
H44 H 0.6554 0.2037 0.1828 0.041 Uiso 1 1 calc R . .
C45 C 0.6340(2) 0.0957(2) 0.27180(11) 0.0483(5) Uani 1 1 d . . .
H45 H 0.5474 0.1311 0.2861 0.058 Uiso 1 1 calc R . .
N46 N 0.7231(2) -0.00478(17) 0.30410(9) 0.0502(5) Uani 1 1 d . . .
H46 H 0.7107 -0.0480 0.3419 0.060 Uiso 1 1 calc R . .
C47 C 1.2320(2) 0.01976(18) 0.21071(13) 0.0499(6) Uani 1 1 d . . .
H47A H 1.2162 0.0069 0.2573 0.060 Uiso 1 1 calc R . .
H47B H 1.3076 0.0589 0.2006 0.060 Uiso 1 1 calc R . .
N48 N 1.10657(16) 0.09482(13) 0.17509(8) 0.0328(3) Uani 1 1 d . . .
C49 C 1.09829(19) 0.20532(16) 0.14900(9) 0.0341(4) Uani 1 1 d . . .
H49 H 1.1625 0.2458 0.1566 0.041 Uiso 1 1 calc R . .
C50 C 0.97990(18) 0.25850(14) 0.10715(8) 0.0262(3) Uani 1 1 d . . .
N51 N 0.90613(14) 0.18670(12) 0.09620(6) 0.0237(3) Uani 1 1 d . . .
C52 C 0.79868(18) 0.25674(14) 0.05579(8) 0.0265(3) Uani 1 1 d . . .
H52 H 0.7286 0.2307 0.0403 0.032 Uiso 1 1 calc R . .
C53 C 0.81095(19) 0.37105(15) 0.04185(8) 0.0294(3) Uani 1 1 d . . .
H53 H 0.7518 0.4368 0.0151 0.035 Uiso 1 1 calc R . .
N54 N 0.92537(16) 0.37111(12) 0.07421(7) 0.0289(3) Uani 1 1 d . . .
H54 H 0.9574 0.4321 0.0738 0.035 Uiso 0.40 1 calc PR C 2
Cl55 Cl 0.59642(5) -0.28824(4) -0.05193(2) 0.03438(10) Uani 1 1 d . . .
O56 O 0.73723(15) -0.30801(14) -0.03106(7) 0.0421(3) Uani 1 1 d . . .
O57 O 0.50801(18) -0.20797(16) -0.01919(11) 0.0634(5) Uani 1 1 d . . .
O58 O 0.5830(2) -0.2420(2) -0.12047(9) 0.0737(6) Uani 1 1 d . . .
O59 O 0.55752(16) -0.39897(13) -0.03510(8) 0.0445(3) Uani 1 1 d . . .
Cl60 Cl 1.06704(5) 0.57159(4) 0.14330(2) 0.03291(9) Uani 1 1 d . . .
O61 O 0.99251(16) 0.58783(12) 0.08356(7) 0.0401(3) Uani 1 1 d . . .
O62 O 1.09081(18) 0.44963(13) 0.17775(9) 0.0547(4) Uani 1 1 d . . .
O63 O 1.19588(15) 0.60270(13) 0.12836(8) 0.0460(4) Uani 1 1 d . . .
O64 O 0.98662(19) 0.64739(17) 0.18103(9) 0.0575(4) Uani 1 1 d . . .
Cl65A Cl 0.39028(16) 0.00556(9) 0.41209(5) 0.0423(3) Uani 0.60 1 d P D 1
O66A O 0.3294(5) 0.0561(4) 0.34883(15) 0.0692(12) Uani 0.60 1 d P D 1
O67A O 0.4499(4) -0.1198(3) 0.4216(2) 0.0619(9) Uani 0.60 1 d P D 1
O68A O 0.4975(5) 0.0626(3) 0.41999(19) 0.0652(12) Uani 0.60 1 d P D 1
O69A O 0.2862(5) 0.0224(3) 0.45907(18) 0.0666(12) Uani 0.60 1 d P D 1
Cl65B Cl 0.35441(17) -0.02007(13) 0.39893(8) 0.0358(3) Uani 0.40 1 d P E 2
O66B O 0.2509(6) 0.0514(5) 0.3518(2) 0.0543(12) Uani 0.40 1 d P E 2
O67B O 0.4228(6) -0.1219(5) 0.3777(5) 0.121(4) Uani 0.40 1 d P E 2
O68B O 0.4556(5) 0.0450(4) 0.4062(3) 0.0397(10) Uani 0.40 1 d P E 2
O69B O 0.2890(7) -0.0472(8) 0.4597(3) 0.091(3) Uani 0.40 1 d P E 2
Cl70A Cl 1.09443(8) -0.19323(7) 0.44299(4) 0.03710(16) Uani 0.60 1 d P F 1
O71A O 1.0116(4) -0.1051(3) 0.47329(14) 0.0642(9) Uani 0.60 1 d P F 1
O72A O 1.2056(3) -0.2668(3) 0.48532(14) 0.0563(7) Uani 0.60 1 d P F 1
O73A O 1.1484(3) -0.1367(3) 0.38383(13) 0.0582(8) Uani 0.60 1 d P F 1
O74A O 1.0103(3) -0.2637(3) 0.42770(14) 0.0559(7) Uani 0.60 1 d P F 1
Cl70B Cl 1.15092(13) -0.33455(12) 0.47532(5) 0.0377(2) Uani 0.40 1 d P G 2
O71B O 1.1359(4) -0.2539(4) 0.41231(17) 0.0492(10) Uani 0.40 1 d P G 2
O72B O 1.0964(5) -0.2727(5) 0.5236(2) 0.0590(12) Uani 0.40 1 d P G 2
O73B O 1.2923(5) -0.3906(5) 0.4883(2) 0.0658(13) Uani 0.40 1 d P G 2
O74B O 1.0787(7) -0.4220(6) 0.4746(3) 0.089(2) Uani 0.40 1 d P G 2
O75 O 0.7303(3) -0.12952(18) 0.43572(10) 0.0770(7) Uani 1 1 d D . .
H75A H 0.684(3) -0.080(3) 0.4556(16) 0.092 Uiso 1 1 d D . .
H75B H 0.813(2) -0.149(3) 0.4537(17) 0.092 Uiso 1 1 d D . .
O76B O 0.9893(6) -0.0236(5) 0.4399(2) 0.0839(19) Uani 0.40 1 d P H 2

loop_
_atom_site_aniso_label
_atom_site_aniso_U_11
_atom_site_aniso_U_22
_atom_site_aniso_U_33
_atom_site_aniso_U_23
_atom_site_aniso_U_13
_atom_site_aniso_U_12
Fe1A 0.0203(2) 0.0276(3) 0.0311(2) 0.0024(3) -0.00423(17) -0.0033(3)
C2A 0.040(2) 0.051(3) 0.108(5) 0.004(3) 0.024(3) -0.015(2)
C3A 0.0269(18) 0.0266(19) 0.065(3) 0.009(2) 0.008(2) -0.0042(14)
C4A 0.0263(17) 0.034(2) 0.052(3) 0.0100(18) -0.0049(19) -0.0071(16)
N5A 0.0221(15) 0.031(2) 0.037(2) 0.0027(14) -0.0069(14) -0.0060(15)
C6A 0.029(2) 0.026(2) 0.035(3) -0.0033(17) -0.0118(19) -0.0062(19)
C7A 0.022(3) 0.031(3) 0.030(2) -0.002(2) -0.004(2) -0.005(2)
N8A 0.0277(18) 0.0248(17) 0.0315(14) -0.0006(16) -0.0052(12) -0.0070(15)
C9A 0.033(2) 0.025(2) 0.028(2) -0.0038(18) -0.0009(15) -0.0069(18)
C10A 0.031(4) 0.039(3) 0.037(3) -0.009(2) 0.003(3) -0.013(3)
N11A 0.038(4) 0.038(2) 0.0179(19) -0.0013(15) 0.000(3) -0.012(3)
C12A 0.0240(16) 0.0315(19) 0.071(3) 0.0055(19) 0.0072(19) -0.0001(14)
N13A 0.0266(15) 0.0278(19) 0.040(2) 0.0076(14) 0.0027(16) -0.0017(13)
C14A 0.029(2) 0.026(3) 0.047(3) 0.006(2) 0.008(2) 0.0020(18)
C15A 0.043(3) 0.027(3) 0.027(2) -0.0034(17) 0.0035(17) -0.009(2)
N16A 0.0243(14) 0.034(2) 0.0291(16) -0.0035(18) -0.0008(11) -0.0010(18)
C17A 0.032(2) 0.051(3) 0.054(3) -0.026(2) -0.0087(18) -0.002(2)
C18A 0.041(3) 0.065(5) 0.055(3) -0.026(3) -0.005(2) -0.017(3)
N19A 0.055(4) 0.034(3) 0.036(2) -0.015(2) 0.006(2) -0.006(2)
C20A 0.045(3) 0.033(2) 0.042(3) 0.0036(18) 0.014(2) -0.0045(18)
N21A 0.027(2) 0.033(2) 0.0358(16) 0.0104(16) -0.0004(15) -0.0037(14)
C22A 0.036(2) 0.036(2) 0.036(2) 0.0117(16) -0.0034(16) -0.0025(16)
C23A 0.0308(19) 0.0306(18) 0.0322(18) 0.0027(16) -0.0123(15) 0.0001(15)
N24A 0.0267(14) 0.0262(17) 0.0296(18) 0.0001(14) -0.0081(13) -0.0018(13)
C25A 0.033(2) 0.043(2) 0.0387(19) -0.0164(17) -0.0059(15) -0.0034(16)
C26A 0.034(2) 0.045(2) 0.045(2) -0.0185(19) -0.0091(19) 0.004(2)
N27A 0.0374(16) 0.0362(15) 0.0408(17) -0.0039(13) -0.0162(13) 0.0085(12)
Fe1B 0.0213(3) 0.0164(4) 0.0297(4) -0.0109(4) -0.0008(2) -0.0023(4)
C2B 0.041(3) 0.047(3) 0.030(2) -0.008(2) 0.002(2) -0.025(2)
C3B 0.033(3) 0.023(2) 0.021(2) -0.0103(17) -0.0003(17) -0.0123(17)
C4B 0.027(2) 0.019(2) 0.028(3) -0.0129(17) -0.005(2) -0.0032(17)
N5B 0.025(2) 0.020(2) 0.030(2) -0.0182(16) -0.0018(15) 0.0014(17)
C6B 0.027(3) 0.030(3) 0.034(4) -0.021(2) -0.007(2) -0.001(2)
C7B 0.019(5) 0.042(5) 0.033(3) -0.017(3) -0.002(3) 0.002(3)
N8B 0.031(3) 0.020(2) 0.023(2) -0.006(2) -0.0005(17) -0.004(2)
C9B 0.037(4) 0.021(3) 0.032(3) -0.002(3) 0.005(3) -0.009(3)
C10B 0.031(7) 0.050(5) 0.027(4) -0.016(3) 0.004(4) -0.011(6)
N11B 0.037(6) 0.045(4) 0.032(5) -0.016(3) 0.008(3) -0.022(4)
C12B 0.023(2) 0.0217(19) 0.0226(19) -0.0119(16) 0.0009(16) -0.0022(15)
N13B 0.0204(18) 0.016(2) 0.020(2) -0.0100(17) 0.0012(14) -0.0013(17)
C14B 0.028(2) 0.018(2) 0.021(2) -0.0078(17) -0.0024(18) -0.0038(16)
C15B 0.024(3) 0.016(3) 0.024(3) -0.013(2) -0.0017(19) -0.006(2)
N16B 0.029(2) 0.020(2) 0.026(2) -0.008(2) 0.0020(17) -0.005(2)
C17B 0.028(3) 0.029(3) 0.052(4) -0.016(3) 0.000(2) -0.006(2)
C18B 0.030(4) 0.041(4) 0.059(5) -0.024(4) 0.002(3) -0.018(3)
N19B 0.040(3) 0.021(3) 0.036(3) -0.017(2) -0.001(2) -0.013(2)
C20B 0.043(4) 0.027(3) 0.028(3) 0.0004(18) -0.018(2) -0.012(2)
N21B 0.019(3) 0.024(3) 0.036(2) -0.007(2) -0.0032(19) -0.0073(16)
C22B 0.029(3) 0.023(2) 0.018(2) -0.0012(18) -0.0021(19) -0.0048(19)
C23B 0.023(2) 0.017(2) 0.023(3) -0.003(2) -0.004(2) 0.0019(19)
N24B 0.0235(18) 0.0208(18) 0.0238(19) -0.0087(16) -0.0016(15) -0.0050(16)
C25B 0.026(2) 0.032(2) 0.029(2) -0.0146(19) 0.0043(17) -0.0059(18)
C26B 0.026(2) 0.040(3) 0.039(3) -0.022(2) -0.004(2) 0.002(2)
N27B 0.022(2) 0.039(3) 0.036(3) -0.019(2) -0.005(2) 0.002(2)
Fe28 0.02773(12) 0.01889(10) 0.01847(10) -0.00168(8) -0.00103(8) -0.00624(8)
C29 0.0289(11) 0.0532(15) 0.116(3) 0.0359(16) -0.0077(13) -0.0038(10)
C30 0.0284(9) 0.0327(10) 0.0583(13) 0.0151(9) -0.0027(9) -0.0028(8)
C31 0.0393(11) 0.0437(12) 0.0542(13) 0.0140(10) 0.0180(10) 0.0073(9)
N32 0.0482(10) 0.0280(7) 0.0249(7) 0.0042(6) 0.0080(7) 0.0033(7)
C33 0.0832(18) 0.0258(9) 0.0221(8) -0.0018(7) 0.0074(9) 0.0079(10)
C34 0.0847(17) 0.0196(8) 0.0222(8) -0.0029(6) -0.0133(9) -0.0055(9)
N35 0.0501(10) 0.0201(6) 0.0258(7) -0.0020(5) -0.0111(6) -0.0092(6)
C36 0.0592(14) 0.0289(9) 0.0492(12) 0.0016(8) -0.0258(10) -0.0191(9)
C37 0.110(3) 0.0329(11) 0.0603(15) 0.0042(10) -0.0506(16) -0.0316(14)
N38 0.133(2) 0.0241(8) 0.0353(9) -0.0044(7) -0.0340(12) -0.0184(11)
C39 0.0337(9) 0.0240(8) 0.0340(9) 0.0041(7) -0.0042(7) -0.0033(7)
N40 0.0333(8) 0.0211(6) 0.0236(6) -0.0007(5) -0.0023(5) -0.0085(5)
C41 0.0438(11) 0.0317(9) 0.0236(8) 0.0046(7) -0.0006(7) -0.0077(8)
C42 0.0408(10) 0.0355(9) 0.0260(8) -0.0011(7) 0.0048(7) -0.0095(8)
N43 0.0319(7) 0.0260(7) 0.0223(6) -0.0045(5) 0.0000(5) -0.0088(6)
C44 0.0355(10) 0.0318(9) 0.0342(9) -0.0063(7) 0.0035(7) -0.0063(7)
C45 0.0457(12) 0.0455(12) 0.0460(12) -0.0060(9) 0.0165(10) -0.0044(10)
N46 0.0544(12) 0.0488(10) 0.0354(9) 0.0029(8) 0.0183(8) -0.0064(9)
C47 0.0355(11) 0.0331(10) 0.0714(15) 0.0159(10) -0.0264(10) -0.0134(8)
N48 0.0294(8) 0.0265(7) 0.0374(8) 0.0059(6) -0.0097(6) -0.0090(6)
C49 0.0307(9) 0.0272(8) 0.0421(10) 0.0033(7) -0.0069(7) -0.0128(7)
C50 0.0297(8) 0.0213(7) 0.0256(7) 0.0000(6) -0.0003(6) -0.0079(6)
N51 0.0269(7) 0.0223(6) 0.0207(6) -0.0033(5) 0.0004(5) -0.0056(5)
C52 0.0308(8) 0.0264(7) 0.0208(7) -0.0053(6) -0.0025(6) -0.0041(6)
C53 0.0357(9) 0.0240(7) 0.0239(7) -0.0016(6) -0.0032(6) -0.0023(7)
N54 0.0346(8) 0.0209(6) 0.0283(7) 0.0005(5) -0.0021(6) -0.0072(6)
Cl55 0.0342(2) 0.0332(2) 0.0357(2) 0.00134(17) -0.01435(17) -0.01478(17)
O56 0.0321(7) 0.0526(9) 0.0423(8) -0.0027(6) -0.0134(6) -0.0177(6)
O57 0.0456(10) 0.0516(10) 0.1003(15) -0.0392(10) -0.0251(9) -0.0004(8)
O58 0.0649(12) 0.1038(16) 0.0424(9) 0.0264(10) -0.0272(8) -0.0402(11)
O59 0.0445(9) 0.0353(7) 0.0571(9) -0.0084(7) -0.0105(7) -0.0167(6)
Cl60 0.0320(2) 0.02663(19) 0.0387(2) -0.00101(16) -0.00712(17) -0.00981(16)
O61 0.0463(8) 0.0309(7) 0.0419(8) -0.0019(6) -0.0138(6) -0.0110(6)
O62 0.0558(10) 0.0342(8) 0.0658(11) 0.0175(7) -0.0225(8) -0.0203(7)
O63 0.0335(7) 0.0386(8) 0.0629(10) 0.0014(7) -0.0065(7) -0.0154(6)
O64 0.0550(11) 0.0666(11) 0.0613(11) -0.0319(9) 0.0064(8) -0.0186(9)
Cl65A 0.0701(9) 0.0292(5) 0.0276(4) -0.0046(3) 0.0055(4) -0.0149(5)
O66A 0.107(3) 0.083(2) 0.0287(14) 0.0050(14) -0.0113(19) -0.059(3)
O67A 0.055(2) 0.0369(15) 0.100(3) -0.0316(17) 0.0229(18) -0.0116(13)
O68A 0.100(3) 0.0430(18) 0.059(2) 0.0003(14) -0.028(2) -0.037(2)
O69A 0.086(3) 0.0546(19) 0.0405(17) -0.0122(17) 0.0148(16) 0.015(2)
Cl65B 0.0364(7) 0.0225(6) 0.0437(8) -0.0040(5) -0.0066(5) -0.0008(5)
O66B 0.065(3) 0.053(3) 0.038(2) 0.0001(19) -0.018(2) -0.011(3)
O67B 0.060(4) 0.059(3) 0.264(11) -0.102(6) -0.038(5) 0.017(3)
O68B 0.030(2) 0.031(2) 0.061(3) -0.0087(19) -0.0015(19) -0.0135(17)
O69B 0.069(4) 0.147(7) 0.041(3) 0.035(4) -0.009(3) -0.052(5)
Cl70A 0.0344(4) 0.0402(4) 0.0322(3) -0.0091(3) 0.0020(3) -0.0007(3)
O71A 0.072(2) 0.0592(18) 0.0443(16) -0.0185(14) -0.0013(14) 0.0222(16)
O72A 0.0439(15) 0.0665(19) 0.0503(16) -0.0175(14) -0.0108(12) 0.0067(14)
O73A 0.0614(19) 0.083(2) 0.0392(14) -0.0143(14) 0.0092(13) -0.0352(16)
O74A 0.0565(18) 0.0561(17) 0.0541(17) -0.0014(13) -0.0035(13) -0.0225(14)
Cl70B 0.0433(6) 0.0527(7) 0.0253(5) -0.0146(5) 0.0028(4) -0.0221(5)
O71B 0.054(2) 0.049(2) 0.0311(18) -0.0087(16) -0.0030(16) 0.0132(18)
O72B 0.061(3) 0.090(3) 0.041(2) -0.038(2) 0.0182(19) -0.029(2)
O73B 0.065(3) 0.081(3) 0.037(2) -0.012(2) -0.015(2) 0.010(2)
O74B 0.125(5) 0.115(5) 0.068(3) -0.039(3) 0.016(3) -0.088(4)
O75 0.1015(17) 0.0495(11) 0.0576(12) 0.0012(9) 0.0376(12) 0.0026(11)
O76B 0.079(4) 0.083(4) 0.046(3) -0.001(3) -0.008(2) 0.046(3)

loop_
_atom_type_symbol
_atom_type_description
_atom_type_scat_dispersion_real
_atom_type_scat_dispersion_imag
_atom_type_scat_source
C C 0.0033 0.0016 'International Tables Vol C Tables 4.2.6.8 and 6.1.1.4'
H H 0.0000 0.0000 'International Tables Vol C Tables 4.2.6.8 and 6.1.1.4'
N N 0.0061 0.0033 'International Tables Vol C Tables 4.2.6.8 and 6.1.1.4'
O O 0.0106 0.0060 'International Tables Vol C Tables 4.2.6.8 and 6.1.1.4'
Cl Cl 0.1484 0.1585 'International Tables Vol C Tables 4.2.6.8 and 6.1.1.4'
Fe Fe 0.3463 0.8444 'International Tables Vol C Tables 4.2.6.8 and 6.1.1.4'

loop_
_geom_angle_atom_site_label_1
_geom_angle_atom_site_label_2
_geom_angle_atom_site_label_3
_geom_angle
N5A Fe1A N21A 89.26(18)
N5A Fe1A N13A 86.95(18)
N21A Fe1A N13A 87.25(19)
N5A Fe1A N8A 80.16(17)
N21A Fe1A N8A 166.25(19)
N13A Fe1A N8A 100.81(15)
N5A Fe1A N16A 164.62(16)
N21A Fe1A N16A 99.21(19)
N13A Fe1A N16A 80.71(19)
N8A Fe1A N16A 93.11(17)
N5A Fe1A N24A 104.82(14)
N21A Fe1A N24A 80.31(19)
N13A Fe1A N24A 162.64(17)
N8A Fe1A N24A 93.85(16)
N16A Fe1A N24A 89.32(15)
C4A C3A C2A 109.2(5)
C4A C3A C20A 111.2(3)
C2A C3A C20A 108.4(4)
C4A C3A C12A 109.5(4)
C2A C3A C12A 109.1(3)
C20A C3A C12A 109.3(4)
N5A C4A C3A 109.1(4)
C6A N5A C4A 119.8(4)
C6A N5A Fe1A 118.9(4)
C4A N5A Fe1A 119.1(3)
N5A C6A C7A 111.1(6)
N8A C7A N11A 112.3(8)
N8A C7A C6A 115.4(7)
N11A C7A C6A 132.1(9)
C7A N8A C9A 103.9(5)
C7A N8A Fe1A 114.1(4)
C9A N8A Fe1A 141.9(4)
N8A C9A C10A 111.8(7)
N11A C10A C9A 105.8(10)
C10A N11A C7A 106.1(10)
N13A C12A C3A 108.2(3)
C14A N13A C12A 119.9(4)
C14A N13A Fe1A 118.1(3)
C12A N13A Fe1A 119.6(3)
N13A C14A C15A 111.7(4)
N16A C15A N19A 109.8(6)
N16A C15A C14A 116.3(5)
N19A C15A C14A 133.6(6)
C15A N16A C17A 107.3(4)
C15A N16A Fe1A 112.7(4)
C17A N16A Fe1A 140.0(3)
N16A C17A C18A 107.9(5)
N19A C18A C17A 106.9(5)
C15A N19A C18A 108.0(6)
N21A C20A C3A 109.9(4)
C22A N21A C20A 120.7(4)
C22A N21A Fe1A 118.5(4)
C20A N21A Fe1A 119.8(4)
N21A C22A C23A 111.5(4)
N24A C23A N27A 110.5(4)
N24A C23A C22A 117.5(3)
N27A C23A C22A 132.0(4)
C23A N24A C25A 107.2(4)
C23A N24A Fe1A 111.4(3)
C25A N24A Fe1A 140.3(3)
C26A C25A N24A 107.7(4)
N27A C26A C25A 107.9(4)
C23A N27A C26A 106.7(4)
N5B Fe1B N21B 85.2(2)
N5B Fe1B N16B 167.2(2)
N21B Fe1B N16B 100.8(2)
N5B Fe1B N13B 88.5(2)
N21B Fe1B N13B 86.2(3)
N16B Fe1B N13B 80.7(3)
N5B Fe1B N24B 101.83(17)
N21B Fe1B N24B 80.6(3)
N16B Fe1B N24B 90.4(2)
N13B Fe1B N24B 162.4(2)
N5B Fe1B N8B 82.4(2)
N21B Fe1B N8B 160.7(2)
N16B Fe1B N8B 94.3(2)
N13B Fe1B N8B 108.2(2)
N24B Fe1B N8B 87.4(2)
C2B C3B C4B 108.7(4)
C2B C3B C12B 109.1(5)
C4B C3B C12B 109.5(4)
C2B C3B C20B 109.8(5)
C4B C3B C20B 110.1(5)
C12B C3B C20B 109.5(4)
N5B C4B C3B 109.3(4)
C6B N5B C4B 120.1(7)
C6B N5B Fe1B 116.2(6)
C4B N5B Fe1B 122.7(4)
N5B C6B C7B 114.4(9)
N11B C7B N8B 108.0(13)
N11B C7B C6B 134.8(15)
N8B C7B C6B 117.0(11)
C7B N8B C9B 108.7(8)
C7B N8B Fe1B 108.9(7)
C9B N8B Fe1B 140.3(5)
C10B C9B N8B 105.4(10)
C9B C10B N11B 107.6(16)
C7B N11B C10B 110.2(17)
N13B C12B C3B 108.5(4)
C14B N13B C12B 120.8(5)
C14B N13B Fe1B 116.8(5)
C12B N13B Fe1B 120.5(4)
N13B C14B C15B 112.9(6)
N19B C15B N16B 111.5(7)
N19B C15B C14B 132.3(8)
N16B C15B C14B 116.1(6)
C15B N16B C17B 105.3(6)
C15B N16B Fe1B 113.4(5)
C17B N16B Fe1B 141.3(5)
C18B C17B N16B 110.8(7)
C17B C18B N19B 105.6(7)
C15B N19B C18B 106.8(7)
N21B C20B C3B 108.1(5)
C22B N21B C20B 120.6(6)
C22B N21B Fe1B 117.9(5)
C20B N21B Fe1B 120.2(5)
N21B C22B C23B 111.8(5)
N24B C23B N27B 111.3(6)
N24B C23B C22B 117.4(4)
N27B C23B C22B 131.3(7)
C23B N24B C25B 106.8(4)
C23B N24B Fe1B 111.8(3)
C25B N24B Fe1B 140.7(4)
C26B C25B N24B 107.5(5)
N27B C26B C25B 107.5(5)
C23B N27B C26B 107.0(5)
N48 Fe28 N32 88.38(8)
N48 Fe28 N40 87.05(6)
N32 Fe28 N40 85.47(6)
N48 Fe28 N35 165.91(7)
N32 Fe28 N35 80.94(8)
N40 Fe28 N35 101.14(6)
N48 Fe28 N43 103.06(7)
N32 Fe28 N43 161.72(6)
N40 Fe28 N43 80.99(6)
N35 Fe28 N43 89.64(7)
N48 Fe28 N51 80.77(6)
N32 Fe28 N51 105.80(6)
N40 Fe28 N51 163.05(6)
N35 Fe28 N51 93.25(6)
N43 Fe28 N51 90.26(6)
C29 C30 C31 110.3(2)
C29 C30 C39 108.56(16)
C31 C30 C39 109.4(2)
C29 C30 C47 108.5(2)
C31 C30 C47 110.34(17)
C39 C30 C47 109.65(18)
N32 C31 C30 109.39(16)
C33 N32 C31 120.19(19)
C33 N32 Fe28 116.62(17)
C31 N32 Fe28 119.98(15)
N32 C33 C34 113.06(18)
N35 C34 N38 109.4(2)
N35 C34 C33 116.77(18)
N38 C34 C33 133.9(2)
C34 N35 C36 107.12(18)
C34 N35 Fe28 112.13(15)
C36 N35 Fe28 140.76(15)
N35 C36 C37 107.9(3)
N38 C37 C36 107.7(2)
C37 N38 C34 107.9(2)
N40 C39 C30 108.88(14)
C41 N40 C39 120.02(15)
C41 N40 Fe28 117.22(13)
C39 N40 Fe28 121.27(11)
N40 C41 C42 112.76(15)
N43 C42 N46 110.57(17)
N43 C42 C41 116.43(16)
N46 C42 C41 133.00(17)
C42 N43 C44 106.09(15)
C42 N43 Fe28 112.20(12)
C44 N43 Fe28 141.06(12)
C45 C44 N43 108.88(17)
N46 C45 C44 107.21(19)
C42 N46 C45 107.26(17)
N48 C47 C30 109.62(18)
C49 N48 C47 120.38(16)
C49 N48 Fe28 117.90(13)
C47 N48 Fe28 120.47(12)
N48 C49 C50 112.18(16)
N51 C50 N54 110.70(15)
N51 C50 C49 116.72(14)
N54 C50 C49 132.57(16)
C50 N51 C52 106.29(13)
C50 N51 Fe28 112.00(11)
C52 N51 Fe28 140.94(12)
C53 C52 N51 108.70(15)
N54 C53 C52 107.01(15)
C50 N54 C53 107.28(14)
O58 Cl55 O57 110.23(14)
O58 Cl55 O59 109.33(11)
O57 Cl55 O59 108.71(11)
O58 Cl55 O56 110.38(10)
O57 Cl55 O56 109.46(10)
O59 Cl55 O56 108.70(9)
O63 Cl60 O64 109.17(10)
O63 Cl60 O62 110.06(10)
O64 Cl60 O62 110.87(12)
O63 Cl60 O61 109.24(10)
O64 Cl60 O61 108.89(10)
O62 Cl60 O61 108.59(9)
O69A Cl65A O66A 108.9(3)
O69A Cl65A O67A 108.2(2)
O66A Cl65A O67A 111.4(3)
O69A Cl65A O68A 110.5(3)
O66A Cl65A O68A 109.0(2)
O67A Cl65A O68A 108.9(2)
O67B Cl65B O69B 112.9(6)
O67B Cl65B O66B 108.8(4)
O69B Cl65B O66B 108.2(4)
O67B Cl65B O68B 108.6(3)
O69B Cl65B O68B 108.0(4)
O66B Cl65B O68B 110.3(3)
O74A Cl70A O72A 109.81(19)
O74A Cl70A O73A 108.09(18)
O72A Cl70A O73A 109.67(19)
O74A Cl70A O71A 109.4(2)
O72A Cl70A O71A 110.26(18)
O73A Cl70A O71A 109.6(2)
O73B Cl70B O74B 108.7(4)
O73B Cl70B O72B 110.2(3)
O74B Cl70B O72B 110.0(3)
O73B Cl70B O71B 109.3(3)
O74B Cl70B O71B 108.4(3)
O72B Cl70B O71B 110.1(3)
H75A O75 H75B 104(2)

loop_
_geom_bond_atom_site_label_1
_geom_bond_atom_site_label_2
_geom_bond_distance
Fe1A N5A 1.948(4)
Fe1A N21A 1.952(4)
Fe1A N13A 1.954(4)
Fe1A N8A 1.968(4)
Fe1A N16A 1.976(4)
Fe1A N24A 2.013(3)
C2A C3A 1.555(6)
C3A C4A 1.539(7)
C3A C20A 1.566(7)
C3A C12A 1.572(5)
C4A N5A 1.485(6)
N5A C6A 1.307(7)
C6A C7A 1.470(10)
C7A N8A 1.345(11)
C7A N11A 1.403(12)
N8A C9A 1.382(7)
C9A C10A 1.394(14)
C10A N11A 1.379(15)
C12A N13A 1.490(6)
N13A C14A 1.297(7)
C14A C15A 1.462(8)
C15A N16A 1.346(7)
C15A N19A 1.354(6)
N16A C17A 1.377(6)
C17A C18A 1.386(8)
C18A N19A 1.369(11)
C20A N21A 1.444(6)
N21A C22A 1.309(7)
C22A C23A 1.454(6)
C23A N24A 1.341(5)
C23A N27A 1.370(4)
N24A C25A 1.387(5)
C25A C26A 1.382(6)
C26A N27A 1.379(6)
Fe1B N5B 1.937(6)
Fe1B N21B 1.945(7)
Fe1B N16B 1.964(6)
Fe1B N13B 1.968(5)
Fe1B N24B 2.004(4)
Fe1B N8B 2.006(6)
C2B C3B 1.543(8)
C3B C4B 1.548(6)
C3B C12B 1.570(7)
C3B C20B 1.574(8)
C4B N5B 1.498(9)
N5B C6B 1.293(10)
C6B C7B 1.433(19)
C7B N11B 1.31(2)
C7B N8B 1.375(16)
N8B C9B 1.404(10)
C9B C10B 1.38(2)
C10B N11B 1.39(2)
C12B N13B 1.477(7)
N13B C14B 1.314(6)
C14B C15B 1.437(11)
C15B N19B 1.354(7)
C15B N16B 1.358(9)
N16B C17B 1.377(9)
C17B C18B 1.372(11)
C18B N19B 1.413(17)
C20B N21B 1.538(10)
N21B C22B 1.317(9)
C22B C23B 1.445(7)
C23B N24B 1.338(8)
C23B N27B 1.367(7)
N24B C25B 1.403(6)
C25B C26B 1.397(7)
C26B N27B 1.382(8)
Fe28 N48 1.9481(16)
Fe28 N32 1.9614(16)
Fe28 N40 1.9641(14)
Fe28 N35 1.9785(15)
Fe28 N43 1.9856(15)
Fe28 N51 1.9956(13)
C29 C30 1.551(3)
C30 C31 1.557(4)
C30 C39 1.559(3)
C30 C47 1.562(3)
C31 N32 1.480(3)
N32 C33 1.308(3)
C33 C34 1.431(4)
C34 N35 1.358(3)
C34 N38 1.369(3)
N35 C36 1.381(3)
C36 C37 1.386(3)
C37 N38 1.362(4)
C39 N40 1.480(2)
N40 C41 1.305(2)
C41 C42 1.453(3)
C42 N43 1.356(2)
C42 N46 1.367(3)
N43 C44 1.387(2)
C44 C45 1.382(3)
C45 N46 1.377(3)
C47 N48 1.488(2)
N48 C49 1.312(2)
C49 C50 1.450(2)
C50 N51 1.350(2)
C50 N54 1.371(2)
N51 C52 1.392(2)
C52 C53 1.389(2)
C53 N54 1.380(2)
Cl55 O58 1.4477(17)
Cl55 O57 1.4489(19)
Cl55 O59 1.4577(15)
Cl55 O56 1.4603(14)
Cl60 O63 1.4504(15)
Cl60 O64 1.4521(18)
Cl60 O62 1.4576(15)
Cl60 O61 1.4685(15)
Cl65A O69A 1.442(4)
Cl65A O66A 1.449(4)
Cl65A O67A 1.464(3)
Cl65A O68A 1.464(4)
Cl65B O67B 1.431(6)
Cl65B O69B 1.445(6)
Cl65B O66B 1.451(5)
Cl65B O68B 1.478(5)
Cl70A O74A 1.449(3)
Cl70A O72A 1.449(3)
Cl70A O73A 1.449(3)
Cl70A O71A 1.458(3)
Cl70B O73B 1.434(5)
Cl70B O74B 1.439(5)
Cl70B O72B 1.440(4)
Cl70B O71B 1.461(4)
O75 H75A 0.853(18)
O75 H75B 0.893(18)

loop_
_geom_hbond_atom_site_label_D
_geom_hbond_atom_site_label_H
_geom_hbond_atom_site_label_A
_geom_hbond_distance_DH
_geom_hbond_distance_HA
_geom_hbond_distance_DA
_geom_hbond_angle_DHA
_geom_hbond_site_symmetry_A
N11A H11A O59 0.88 2.37 3.118(13) 143.2 2_655
N19A H19A O67A 0.88 2.25 3.058(8) 152.8 1_565
N19A H19A O75 0.88 2.42 3.079(6) 132.2 1_565
N27A H27A O71A 0.88 2.30 3.114(5) 154.7 .
N11B H11B O59 0.88 2.22 3.07(2) 163.9 2_655
C12B H12D O71B 0.99 2.13 2.960(6) 140.1 1_465
C12B H12D O73B 0.99 2.15 2.960(6) 137.6 1_465
C12B H12D O74B 0.99 2.25 3.119(8) 146.5 1_465
N19B H19B O67B 0.88 2.45 2.900(13) 112.6 1_565
N19B H19B O75 0.88 1.93 2.628(6) 134.7 1_565
N27B H27B O76B 0.88 1.91 2.783(7) 170.2 .
C37 H37 O57 0.95 2.44 3.306(3) 151.3 .
N38 H38 O56 0.88 2.43 3.096(2) 133.0 .
N46 H46 O75 0.88 2.02 2.871(3) 162.3 .
N54 H54 O61 0.88 2.08 2.940(2) 167.0 .
O75 H75A O68A 0.853(18) 2.25(3) 2.848(5) 127(3) .
O75 H75A O69A 0.853(18) 2.18(3) 2.856(4) 136(3) 2_656
O75 H75B O71A 0.893(18) 2.29(3) 3.102(5) 151(3) .
O75 H75B O74A 0.893(18) 2.27(3) 2.923(4) 130(3) .
O75 H75A O68B 0.853(18) 2.55(3) 3.041(5) 117(3) .
O75 H75B O76B 0.893(18) 2.59(3) 3.215(8) 127(3) .
